data_7212852
loop_
_publ_author_name
'Ranganathan, Anupama'
'El-Ghayoury, Abdelkrim'
'Zorina, Leokadiya'
'Batail, Patrick'

_publ_section_title
;
 The layered topology of a five components melaminium-melamine hybrid salt
 of a functional gold(iii) dithiolene complex
;
_journal_issue 12
_journal_name_full CrystEngComm
_journal_page_first 4268
_journal_paper_doi 10.1039/c0ce00188k
_journal_volume 12
_journal_year 2010
_chemical_formula_moiety 'C8 H2 Au N2 O4 S4, C3 H7 N6, C3 H6 N6, 2(C3 H7 N O), 2(H2 O)'
_chemical_formula_sum 'C20 H33 Au N16 O8 S4'
_chemical_formula_weight 950.83
_chemical_name_common 'gold(iii) bis(4,5-diamido-2-oxo-1,3-dithiolate) melaminium'
_chemical_name_systematic
;
?
;
_space_group_IT_number 2
_symmetry_cell_setting triclinic
_symmetry_space_group_name_Hall '-P 1'
_symmetry_space_group_name_H-M 'P -1'
_atom_sites_solution_hydrogens geom
_atom_sites_solution_primary direct
_atom_sites_solution_secondary difmap
_audit_creation_method SHELXL-97
_cell_angle_alpha 101.236(8)
_cell_angle_beta 96.662(7)
_cell_angle_gamma 100.106(6)
_cell_formula_units_Z 2
_cell_length_a 8.0130(10)
_cell_length_b 13.0590(10)
_cell_length_c 17.0873(16)
_cell_measurement_reflns_used 34822
_cell_measurement_temperature 298(2)
_cell_measurement_theta_max 35
_cell_measurement_theta_min 3
_cell_volume 1705.5(3)
_computing_cell_refinement 'Dirax/lsq (Duisenberg & Schreurs, 1989-2000)'
_computing_data_collection 'Collect (Nonius BV, 1997-2000)'
_computing_data_reduction 'EvalCCD (Duisenberg & Schreurs 1990-2000)'
_computing_molecular_graphics 'DIAMOND 3.1 (Crystal Impact GbR 2005)'
_computing_publication_material
;
WinGX publication routines (Farrugia, 1999), enCIFer: a program for viewing,
editing and visualising CIFs (F. H. Allen et al., 2004)
;
_computing_structure_refinement 'SHELXL-97 (Sheldrick, 1997)'
_computing_structure_solution 'SHELXS-97 (Sheldrick, 1997)'
_diffrn_ambient_temperature 298(2)
_diffrn_detector_area_resol_mean 9
_diffrn_measured_fraction_theta_full 0.995
_diffrn_measured_fraction_theta_max 0.985
_diffrn_measurement_device_type 'Bruker KappaCCD'
_diffrn_measurement_method 'combined \f-\w-scans'
_diffrn_radiation_monochromator graphite
_diffrn_radiation_source 'fine-focus sealed tube'
_diffrn_radiation_type MoK\a
_diffrn_radiation_wavelength 0.71073
_diffrn_reflns_av_R_equivalents 0.0331
_diffrn_reflns_av_sigmaI/netI 0.0365
_diffrn_reflns_limit_h_max 12
_diffrn_reflns_limit_h_min -12
_diffrn_reflns_limit_k_max 21
_diffrn_reflns_limit_k_min -20
_diffrn_reflns_limit_l_max 26
_diffrn_reflns_limit_l_min -27
_diffrn_reflns_number 69722
_diffrn_reflns_theta_full 26.00
_diffrn_reflns_theta_max 35.02
_diffrn_reflns_theta_min 3.06
_diffrn_standards_decay_% 0
_exptl_absorpt_coefficient_mu 4.626
_exptl_absorpt_correction_T_max 0.600
_exptl_absorpt_correction_T_min 0.242
_exptl_absorpt_correction_type multi-scan
_exptl_absorpt_process_details 'SADABS (Sheldrick, Bruker, 2000)'
_exptl_crystal_colour red-orange
_exptl_crystal_density_diffrn 1.851
_exptl_crystal_density_method 'not measured'
_exptl_crystal_description parallelogram-shaped
_exptl_crystal_F_000 944
_exptl_crystal_size_max 0.40
_exptl_crystal_size_mid 0.21
_exptl_crystal_size_min 0.14
_refine_diff_density_max 1.051
_refine_diff_density_min -0.733
_refine_diff_density_rms 0.126
_refine_ls_extinction_method none
_refine_ls_goodness_of_fit_ref 1.072
_refine_ls_hydrogen_treatment mixed
_refine_ls_matrix_type full
_refine_ls_number_parameters 461
_refine_ls_number_reflns 14794
_refine_ls_number_restraints 6
_refine_ls_restrained_S_all 1.072
_refine_ls_R_factor_all 0.0591
_refine_ls_R_factor_gt 0.0320
_refine_ls_shift/su_max 0.006
_refine_ls_shift/su_mean 0.000
_refine_ls_structure_factor_coef Fsqd
_refine_ls_weighting_details 'calc w=1/[\s^2^(Fo^2^)+(0.0163P)^2^+1.1736P] where P=(Fo^2^+2Fc^2^)/3'
_refine_ls_weighting_scheme calc
_refine_ls_wR_factor_gt 0.0500
_refine_ls_wR_factor_ref 0.0553
_reflns_number_gt 11334
_reflns_number_total 14794
_reflns_threshold_expression >2\s(I)
_cod_data_source_file c0ce00188k.txt
_cod_data_source_block c_
_cod_database_code 7212852

loop_
_symmetry_equiv_pos_as_xyz
'x, y, z'
'-x, -y, -z'

loop_
_atom_site_label
_atom_site_type_symbol
_atom_site_fract_x
_atom_site_fract_y
_atom_site_fract_z
_atom_site_U_iso_or_equiv
_atom_site_adp_type
_atom_site_occupancy
_atom_site_symmetry_multiplicity
_atom_site_calc_flag
_atom_site_refinement_flags
Au1 Au 0.718891(11) 0.335564(7) 0.049391(5) 0.02675(2) Uani 1 1 d .
S1 S 0.81403(9) 0.22881(5) -0.05535(3) 0.03606(13) Uani 1 1 d .
S2 S 0.74359(9) 0.47892(5) -0.01366(3) 0.03786(14) Uani 1 1 d .
S3 S 0.68589(8) 0.19176(5) 0.11141(3) 0.03549(13) Uani 1 1 d .
S4 S 0.61860(9) 0.44100(5) 0.15199(4) 0.04103(15) Uani 1 1 d .
C1 C 0.8502(3) 0.32175(17) -0.11391(12) 0.0278(4) Uani 1 1 d .
C2 C 0.8233(3) 0.42145(17) -0.09687(12) 0.0283(4) Uani 1 1 d .
C3 C 0.5945(3) 0.24707(17) 0.19126(12) 0.0288(4) Uani 1 1 d .
C4 C 0.5701(3) 0.34751(18) 0.20869(12) 0.0297(4) Uani 1 1 d .
C5 C 0.9167(3) 0.30447(18) -0.19188(12) 0.0301(4) Uani 1 1 d .
C6 C 0.8715(3) 0.47435(17) -0.16267(13) 0.0304(4) Uani 1 1 d .
C7 C 0.5302(3) 0.19132(19) 0.25319(13) 0.0334(5) Uani 1 1 d .
C8 C 0.4908(3) 0.3627(2) 0.28379(13) 0.0347(5) Uani 1 1 d .
O1 O 0.9561(2) 0.22505(14) -0.22808(10) 0.0429(4) Uani 1 1 d .
O2 O 0.8657(3) 0.56465(14) -0.16853(10) 0.0436(4) Uani 1 1 d .
O3 O 0.5299(3) 0.10081(15) 0.25928(11) 0.0496(5) Uani 1 1 d .
O4 O 0.4546(3) 0.44242(15) 0.32136(11) 0.0520(5) Uani 1 1 d .
N1 N 0.9256(3) 0.39922(15) -0.21769(11) 0.0354(4) Uani 1 1 d .
H1 H 0.9600 0.4099 -0.2618 0.042 Uiso 1 1 calc R
N2 N 0.4677(3) 0.26546(16) 0.30515(12) 0.0397(5) Uani 1 1 d .
H2 H 0.4204 0.2524 0.3458 0.048 Uiso 1 1 calc R
N11 N 0.3468(3) 0.22812(15) 0.44723(11) 0.0334(4) Uani 1 1 d .
C12 C 0.2826(3) 0.30097(17) 0.49514(13) 0.0295(4) Uani 1 1 d .
N12 N 0.3111(3) 0.39973(16) 0.48241(13) 0.0432(5) Uani 1 1 d .
H12A H 0.2722 0.4489 0.5116 0.052 Uiso 1 1 calc R
H12B H 0.3683 0.4142 0.4450 0.052 Uiso 1 1 calc R
N13 N 0.2281(2) 0.10073(14) 0.51886(10) 0.0278(4) Uani 1 1 d .
C14 C 0.1688(3) 0.17982(17) 0.56266(12) 0.0272(4) Uani 1 1 d .
N14 N 0.0778(3) 0.15484(16) 0.61894(12) 0.0377(5) Uani 1 1 d .
H14B H 0.0594 0.0906 0.6259 0.045 Uiso 1 1 calc R
H14A H 0.0373 0.2029 0.6484 0.045 Uiso 1 1 calc R
N15 N 0.1929(2) 0.28147(15) 0.55397(11) 0.0305(4) Uani 1 1 d .
C16 C 0.3149(3) 0.12903(17) 0.46148(12) 0.0284(4) Uani 1 1 d .
N16 N 0.3733(3) 0.05409(16) 0.41412(12) 0.0409(5) Uani 1 1 d .
H16A H 0.3548 -0.0103 0.4209 0.049 Uiso 1 1 calc R
H16B H 0.4296 0.0700 0.3768 0.049 Uiso 1 1 calc R
N21 N 1.0284(2) 0.18421(15) 0.26265(11) 0.0318(4) Uani 1 1 d .
H21 H 1.0747 0.1988 0.2221 0.038 Uiso 1 1 calc R
C22 C 0.9748(3) 0.26134(17) 0.31355(13) 0.0286(4) Uani 1 1 d .
N22 N 0.9996(3) 0.35779(16) 0.29942(12) 0.0397(5) Uani 1 1 d .
H22A H 0.9675 0.4083 0.3306 0.048 Uiso 1 1 calc R
H22B H 1.0480 0.3704 0.2590 0.048 Uiso 1 1 calc R
N23 N 0.9005(2) 0.24011(14) 0.37551(11) 0.0300(4) Uani 1 1 d .
C24 C 0.8835(3) 0.13837(17) 0.38500(12) 0.0270(4) Uani 1 1 d .
N24 N 0.8083(3) 0.11398(16) 0.44562(11) 0.0352(4) Uani 1 1 d .
H24A H 0.7956 0.0501 0.4533 0.042 Uiso 1 1 calc R
H24B H 0.7720 0.1620 0.4774 0.042 Uiso 1 1 calc R
N25 N 0.9374(2) 0.05890(14) 0.33753(11) 0.0299(4) Uani 1 1 d .
C26 C 1.0082(3) 0.08381(17) 0.27626(13) 0.0286(4) Uani 1 1 d .
N26 N 1.0645(3) 0.01256(17) 0.22541(12) 0.0424(5) Uani 1 1 d .
H26A H 1.0552 -0.0517 0.2320 0.051 Uiso 1 1 calc R
H26B H 1.1104 0.0305 0.1857 0.051 Uiso 1 1 calc R
O31 O 0.6609(3) 0.18537(17) 0.59687(12) 0.0523(5) Uani 1 1 d .
C31 C 0.5999(3) 0.2517(2) 0.63937(15) 0.0407(5) Uani 1 1 d .
H31 H 0.6100 0.3185 0.6269 0.049 Uiso 1 1 calc R
N31 N 0.5210(3) 0.23685(16) 0.70137(12) 0.0369(4) Uani 1 1 d .
C32 C 0.4976(4) 0.1346(2) 0.72391(18) 0.0518(7) Uani 1 1 d .
H32A H 0.4810 0.1440 0.7794 0.078 Uiso 1 1 calc R
H32B H 0.5975 0.1047 0.7171 0.078 Uiso 1 1 calc R
H32C H 0.3989 0.0874 0.6902 0.078 Uiso 1 1 calc R
C33 C 0.4492(4) 0.3200(2) 0.74698(17) 0.0483(6) Uani 1 1 d .
H33A H 0.4741 0.3835 0.7265 0.072 Uiso 1 1 calc R
H33B H 0.4988 0.3348 0.8029 0.072 Uiso 1 1 calc R
H33C H 0.3271 0.2967 0.7417 0.072 Uiso 1 1 calc R
O41 O 0.1703(3) 0.16367(17) 0.12729(12) 0.0522(5) Uani 1 1 d .
C41 C 0.2021(3) 0.2084(2) 0.07196(14) 0.0372(5) Uani 1 1 d .
H41 H 0.1969 0.2802 0.0792 0.045 Uiso 1 1 calc R
N41 N 0.2428(3) 0.16210(17) 0.00352(12) 0.0376(4) Uani 1 1 d .
C42 C 0.2542(5) 0.0509(3) -0.0126(2) 0.0681(9) Uani 1 1 d .
H42A H 0.3490 0.0415 -0.0410 0.102 Uiso 1 1 calc R
H42B H 0.1499 0.0088 -0.0451 0.102 Uiso 1 1 calc R
H42C H 0.2715 0.0285 0.0375 0.102 Uiso 1 1 calc R
C43 C 0.2757(4) 0.2193(3) -0.05972(17) 0.0539(7) Uani 1 1 d .
H43A H 0.1908 0.1883 -0.1067 0.081 Uiso 1 1 calc R
H43B H 0.3876 0.2147 -0.0731 0.081 Uiso 1 1 calc R
H43C H 0.2705 0.2928 -0.0411 0.081 Uiso 1 1 calc R
O51 O 0.0061(3) 0.42548(16) 0.62619(12) 0.0474(5) Uani 1 1 d D
H51A H -0.074(4) 0.417(3) 0.5892(17) 0.071 Uiso 1 1 d D
H51B H 0.081(4) 0.393(3) 0.614(2) 0.071 Uiso 1 1 d D
O52 O 0.2526(3) 0.62462(18) 0.51460(13) 0.0541(5) Uani 1 1 d D
H52A H 0.199(4) 0.655(3) 0.5460(19) 0.081 Uiso 1 1 d D
H52B H 0.349(3) 0.659(3) 0.518(2) 0.081 Uiso 1 1 d D

loop_
_atom_site_aniso_label
_atom_site_aniso_U_11
_atom_site_aniso_U_22
_atom_site_aniso_U_33
_atom_site_aniso_U_23
_atom_site_aniso_U_13
_atom_site_aniso_U_12
Au1 0.03520(4) 0.02763(4) 0.02141(3) 0.00775(3) 0.01240(3) 0.00911(3)
S1 0.0585(4) 0.0305(3) 0.0295(3) 0.0125(2) 0.0231(3) 0.0191(3)
S2 0.0634(4) 0.0290(3) 0.0308(3) 0.0108(2) 0.0259(3) 0.0182(3)
S3 0.0563(4) 0.0289(3) 0.0295(3) 0.0108(2) 0.0198(2) 0.0171(3)
S4 0.0711(4) 0.0287(3) 0.0354(3) 0.0137(2) 0.0324(3) 0.0193(3)
C1 0.0349(11) 0.0294(11) 0.0220(9) 0.0079(8) 0.0113(8) 0.0075(9)
C2 0.0379(11) 0.0268(10) 0.0231(9) 0.0071(8) 0.0129(8) 0.0067(9)
C3 0.0368(11) 0.0302(11) 0.0232(9) 0.0095(8) 0.0115(8) 0.0083(9)
C4 0.0391(12) 0.0299(11) 0.0237(9) 0.0077(8) 0.0143(8) 0.0085(9)
C5 0.0378(12) 0.0312(11) 0.0232(9) 0.0060(8) 0.0122(8) 0.0079(9)
C6 0.0388(12) 0.0280(11) 0.0264(10) 0.0079(8) 0.0129(9) 0.0052(9)
C7 0.0424(13) 0.0339(12) 0.0265(10) 0.0121(9) 0.0110(9) 0.0052(10)
C8 0.0437(13) 0.0379(12) 0.0271(10) 0.0101(9) 0.0168(9) 0.0104(10)
O1 0.0647(12) 0.0392(10) 0.0336(9) 0.0084(7) 0.0260(8) 0.0214(9)
O2 0.0688(12) 0.0308(9) 0.0397(9) 0.0155(7) 0.0257(9) 0.0127(8)
O3 0.0783(14) 0.0339(10) 0.0454(10) 0.0200(8) 0.0246(10) 0.0128(9)
O4 0.0835(14) 0.0440(11) 0.0423(10) 0.0147(8) 0.0374(10) 0.0259(10)
N1 0.0530(12) 0.0319(10) 0.0260(9) 0.0091(7) 0.0212(8) 0.0084(9)
N2 0.0594(13) 0.0372(11) 0.0312(10) 0.0152(8) 0.0257(9) 0.0119(10)
N11 0.0490(11) 0.0284(9) 0.0324(9) 0.0136(7) 0.0240(8) 0.0142(8)
C12 0.0363(11) 0.0275(10) 0.0280(10) 0.0091(8) 0.0105(8) 0.0086(9)
N12 0.0661(14) 0.0271(10) 0.0467(12) 0.0146(9) 0.0299(11) 0.0159(10)
N13 0.0364(10) 0.0252(8) 0.0273(8) 0.0093(7) 0.0153(7) 0.0101(7)
C14 0.0327(11) 0.0306(10) 0.0223(9) 0.0084(8) 0.0110(8) 0.0095(8)
N14 0.0546(12) 0.0335(10) 0.0352(10) 0.0132(8) 0.0293(9) 0.0154(9)
N15 0.0407(10) 0.0286(9) 0.0280(9) 0.0091(7) 0.0162(8) 0.0126(8)
C16 0.0340(11) 0.0302(10) 0.0259(9) 0.0091(8) 0.0136(8) 0.0108(9)
N16 0.0629(14) 0.0298(10) 0.0417(11) 0.0128(8) 0.0351(10) 0.0177(9)
N21 0.0407(10) 0.0313(10) 0.0270(9) 0.0112(7) 0.0142(8) 0.0057(8)
C22 0.0315(11) 0.0278(10) 0.0273(10) 0.0086(8) 0.0069(8) 0.0038(8)
N22 0.0608(14) 0.0279(10) 0.0361(10) 0.0132(8) 0.0216(10) 0.0077(9)
N23 0.0374(10) 0.0262(9) 0.0296(9) 0.0091(7) 0.0139(7) 0.0061(7)
C24 0.0284(10) 0.0279(10) 0.0264(9) 0.0095(8) 0.0075(8) 0.0046(8)
N24 0.0467(11) 0.0310(10) 0.0363(10) 0.0143(8) 0.0229(9) 0.0113(8)
N25 0.0369(10) 0.0268(9) 0.0297(9) 0.0098(7) 0.0127(7) 0.0075(7)
C26 0.0319(11) 0.0294(11) 0.0263(10) 0.0083(8) 0.0081(8) 0.0063(8)
N26 0.0658(14) 0.0335(11) 0.0368(11) 0.0110(8) 0.0265(10) 0.0175(10)
O31 0.0603(12) 0.0545(12) 0.0454(11) 0.0062(9) 0.0251(9) 0.0148(10)
C31 0.0471(14) 0.0361(13) 0.0389(13) 0.0092(10) 0.0095(11) 0.0053(11)
N31 0.0454(11) 0.0291(10) 0.0377(10) 0.0048(8) 0.0132(9) 0.0098(8)
C32 0.0685(19) 0.0378(14) 0.0547(17) 0.0149(12) 0.0236(14) 0.0112(13)
C33 0.0558(17) 0.0393(14) 0.0497(15) -0.0016(12) 0.0146(13) 0.0175(13)
O41 0.0670(13) 0.0574(12) 0.0433(10) 0.0199(9) 0.0280(9) 0.0200(10)
C41 0.0444(13) 0.0356(12) 0.0344(12) 0.0068(10) 0.0135(10) 0.0122(10)
N41 0.0456(12) 0.0385(11) 0.0318(10) 0.0052(8) 0.0125(8) 0.0154(9)
C42 0.088(3) 0.0407(17) 0.074(2) -0.0036(15) 0.0173(19) 0.0256(17)
C43 0.0613(18) 0.070(2) 0.0353(13) 0.0161(13) 0.0178(13) 0.0142(15)
O51 0.0661(14) 0.0425(11) 0.0413(10) 0.0080(8) 0.0253(9) 0.0225(10)
O52 0.0658(14) 0.0485(12) 0.0533(12) 0.0066(10) 0.0228(11) 0.0221(10)

loop_
_atom_type_symbol
_atom_type_description
_atom_type_scat_dispersion_real
_atom_type_scat_dispersion_imag
_atom_type_scat_source
C C 0.0033 0.0016 'International Tables Vol C Tables 4.2.6.8 and 6.1.1.4'
H H 0.0000 0.0000 'International Tables Vol C Tables 4.2.6.8 and 6.1.1.4'
N N 0.0061 0.0033 'International Tables Vol C Tables 4.2.6.8 and 6.1.1.4'
O O 0.0106 0.0060 'International Tables Vol C Tables 4.2.6.8 and 6.1.1.4'
S S 0.1246 0.1234 'International Tables Vol C Tables 4.2.6.8 and 6.1.1.4'
Au Au -2.0133 8.8022 'International Tables Vol C Tables 4.2.6.8 and 6.1.1.4'

loop_
_geom_angle_atom_site_label_1
_geom_angle_atom_site_label_2
_geom_angle_atom_site_label_3
_geom_angle
S3 Au1 S4 92.20(2)
S3 Au1 S2 178.38(2)
S4 Au1 S2 87.30(2)
S3 Au1 S1 87.98(2)
S4 Au1 S1 178.80(3)
S2 Au1 S1 92.49(2)
C1 S1 Au1 97.55(7)
C2 S2 Au1 97.80(7)
C3 S3 Au1 98.03(7)
C4 S4 Au1 98.32(7)
C2 C1 C5 108.42(18)
C2 C1 S1 125.97(15)
C5 C1 S1 125.60(16)
C1 C2 C6 108.56(17)
C1 C2 S2 126.13(16)
C6 C2 S2 125.31(16)
C4 C3 C7 108.47(18)
C4 C3 S3 126.04(16)
C7 C3 S3 125.49(17)
C3 C4 C8 108.41(18)
C3 C4 S4 125.21(15)
C8 C4 S4 126.37(17)
O1 C5 N1 124.99(19)
O1 C5 C1 128.8(2)
N1 C5 C1 106.20(18)
O2 C6 N1 125.91(19)
O2 C6 C2 128.0(2)
N1 C6 C2 106.12(18)
O3 C7 N2 125.2(2)
O3 C7 C3 129.0(2)
N2 C7 C3 105.71(19)
O4 C8 N2 124.9(2)
O4 C8 C4 129.4(2)
N2 C8 C4 105.72(19)
C6 N1 C5 110.70(17)
C6 N1 H1 124.6
C5 N1 H1 124.6
C8 N2 C7 111.64(17)
C8 N2 H2 124.2
C7 N2 H2 124.2
C12 N11 C16 115.28(17)
N12 C12 N15 118.27(19)
N12 C12 N11 116.84(19)
N15 C12 N11 124.89(19)
C12 N12 H12A 120.0
C12 N12 H12B 120.0
H12A N12 H12B 120.0
C16 N13 C14 114.62(17)
N14 C14 N13 116.79(19)
N14 C14 N15 117.58(19)
N13 C14 N15 125.63(17)
C14 N14 H14B 120.0
C14 N14 H14A 120.0
H14B N14 H14A 120.0
C12 N15 C14 114.65(17)
N16 C16 N13 118.01(19)
N16 C16 N11 117.08(18)
N13 C16 N11 124.91(19)
C16 N16 H16A 120.0
C16 N16 H16B 120.0
H16A N16 H16B 120.0
C22 N21 C26 119.58(17)
C22 N21 H21 120.2
C26 N21 H21 120.2
N22 C22 N23 121.0(2)
N22 C22 N21 117.83(19)
N23 C22 N21 121.18(19)
C22 N22 H22A 120.0
C22 N22 H22B 120.0
H22A N22 H22B 120.0
C22 N23 C24 115.98(18)
N24 C24 N25 116.76(19)
N24 C24 N23 117.67(19)
N25 C24 N23 125.57(18)
C24 N24 H24A 120.0
C24 N24 H24B 120.0
H24A N24 H24B 120.0
C26 N25 C24 116.01(18)
N25 C26 N26 121.5(2)
N25 C26 N21 121.65(19)
N26 C26 N21 116.89(19)
C26 N26 H26A 120.0
C26 N26 H26B 120.0
H26A N26 H26B 120.0
O31 C31 N31 126.0(2)
O31 C31 H31 117.0
N31 C31 H31 117.0
C31 N31 C32 120.5(2)
C31 N31 C33 121.8(2)
C32 N31 C33 117.7(2)
N31 C32 H32A 109.5
N31 C32 H32B 109.5
H32A C32 H32B 109.5
N31 C32 H32C 109.5
H32A C32 H32C 109.5
H32B C32 H32C 109.5
N31 C33 H33A 109.5
N31 C33 H33B 109.5
H33A C33 H33B 109.5
N31 C33 H33C 109.5
H33A C33 H33C 109.5
H33B C33 H33C 109.5
O41 C41 N41 124.7(2)
O41 C41 H41 117.6
N41 C41 H41 117.6
C41 N41 C42 121.2(2)
C41 N41 C43 121.8(2)
C42 N41 C43 117.0(2)
N41 C42 H42A 109.5
N41 C42 H42B 109.5
H42A C42 H42B 109.5
N41 C42 H42C 109.5
H42A C42 H42C 109.5
H42B C42 H42C 109.5
N41 C43 H43A 109.5
N41 C43 H43B 109.5
H43A C43 H43B 109.5
N41 C43 H43C 109.5
H43A C43 H43C 109.5
H43B C43 H43C 109.5
H51A O51 H51B 114(4)
H52A O52 H52B 111(4)

loop_
_geom_bond_atom_site_label_1
_geom_bond_atom_site_label_2
_geom_bond_distance
Au1 S3 2.3207(6)
Au1 S4 2.3215(6)
Au1 S2 2.3260(6)
Au1 S1 2.3335(6)
S1 C1 1.725(2)
S2 C2 1.719(2)
S3 C3 1.718(2)
S4 C4 1.721(2)
C1 C2 1.338(3)
C1 C5 1.483(3)
C2 C6 1.483(3)
C3 C4 1.341(3)
C3 C7 1.487(3)
C4 C8 1.491(3)
C5 O1 1.212(3)
C5 N1 1.385(3)
C6 O2 1.211(3)
C6 N1 1.385(3)
C7 O3 1.206(3)
C7 N2 1.383(3)
C8 O4 1.212(3)
C8 N2 1.377(3)
N1 H1 0.8600
N2 H2 0.8600
N11 C12 1.344(3)
N11 C16 1.349(3)
C12 N12 1.334(3)
C12 N15 1.340(3)
N12 H12A 0.8600
N12 H12B 0.8600
N13 C16 1.339(2)
N13 C14 1.344(3)
C14 N14 1.328(2)
C14 N15 1.347(3)
N14 H14B 0.8600
N14 H14A 0.8600
C16 N16 1.331(3)
N16 H16A 0.8600
N16 H16B 0.8600
N21 C22 1.361(3)
N21 C26 1.361(3)
N21 H21 0.8600
C22 N22 1.314(3)
C22 N23 1.325(3)
N22 H22A 0.8600
N22 H22B 0.8600
N23 C24 1.355(3)
C24 N24 1.320(3)
C24 N25 1.353(3)
N24 H24A 0.8600
N24 H24B 0.8600
N25 C26 1.315(3)
C26 N26 1.322(3)
N26 H26A 0.8600
N26 H26B 0.8600
O31 C31 1.225(3)
C31 N31 1.324(3)
C31 H31 0.9300
N31 C32 1.447(3)
N31 C33 1.453(3)
C32 H32A 0.9600
C32 H32B 0.9600
C32 H32C 0.9600
C33 H33A 0.9600
C33 H33B 0.9600
C33 H33C 0.9600
O41 C41 1.233(3)
C41 N41 1.312(3)
C41 H41 0.9300
N41 C42 1.446(4)
N41 C43 1.452(3)
C42 H42A 0.9600
C42 H42B 0.9600
C42 H42C 0.9600
C43 H43A 0.9600
C43 H43B 0.9600
C43 H43C 0.9600
O51 H51A 0.82(2)
O51 H51B 0.82(2)
O52 H52A 0.81(2)
O52 H52B 0.81(2)

loop_
_geom_torsion_atom_site_label_1
_geom_torsion_atom_site_label_2
_geom_torsion_atom_site_label_3
_geom_torsion_atom_site_label_4
_geom_torsion
S3 Au1 S1 C1 -179.95(8)
S2 Au1 S1 C1 1.59(8)
S4 Au1 S2 C2 179.23(8)
S1 Au1 S2 C2 -1.95(8)
S4 Au1 S3 C3 3.85(8)
S1 Au1 S3 C3 -174.97(8)
S3 Au1 S4 C4 -3.01(9)
S2 Au1 S4 C4 175.45(9)
Au1 S1 C1 C2 -0.8(2)
Au1 S1 C1 C5 179.15(19)
C5 C1 C2 C6 -0.2(3)
S1 C1 C2 C6 179.77(17)
C5 C1 C2 S2 178.95(17)
S1 C1 C2 S2 -1.1(3)
Au1 S2 C2 C1 2.2(2)
Au1 S2 C2 C6 -178.77(19)
Au1 S3 C3 C4 -4.6(2)
Au1 S3 C3 C7 175.89(19)
C7 C3 C4 C8 0.8(3)
S3 C3 C4 C8 -178.73(18)
C7 C3 C4 S4 -177.86(18)
S3 C3 C4 S4 2.6(3)
Au1 S4 C4 C3 1.3(2)
Au1 S4 C4 C8 -177.2(2)
C2 C1 C5 O1 -179.7(3)
S1 C1 C5 O1 0.3(4)
C2 C1 C5 N1 -0.1(3)
S1 C1 C5 N1 179.97(17)
C1 C2 C6 O2 -179.7(2)
S2 C2 C6 O2 1.1(4)
C1 C2 C6 N1 0.4(3)
S2 C2 C6 N1 -178.76(17)
C4 C3 C7 O3 -179.4(3)
S3 C3 C7 O3 0.1(4)
C4 C3 C7 N2 0.5(3)
S3 C3 C7 N2 -179.89(18)
C3 C4 C8 O4 176.9(3)
S4 C4 C8 O4 -4.5(4)
C3 C4 C8 N2 -1.9(3)
S4 C4 C8 N2 176.76(18)
O2 C6 N1 C5 179.7(2)
C2 C6 N1 C5 -0.4(3)
O1 C5 N1 C6 180.0(2)
C1 C5 N1 C6 0.3(3)
O4 C8 N2 C7 -176.5(3)
C4 C8 N2 C7 2.3(3)
O3 C7 N2 C8 178.1(3)
C3 C7 N2 C8 -1.8(3)
C16 N11 C12 N12 -179.7(2)
C16 N11 C12 N15 0.2(4)
C16 N13 C14 N14 178.3(2)
C16 N13 C14 N15 -1.3(3)
N12 C12 N15 C14 179.6(2)
N11 C12 N15 C14 -0.3(3)
N14 C14 N15 C12 -178.7(2)
N13 C14 N15 C12 0.9(3)
C14 N13 C16 N16 -178.1(2)
C14 N13 C16 N11 1.2(3)
C12 N11 C16 N16 178.6(2)
C12 N11 C16 N13 -0.7(4)
C26 N21 C22 N22 178.6(2)
C26 N21 C22 N23 -1.1(3)
N22 C22 N23 C24 -179.1(2)
N21 C22 N23 C24 0.7(3)
C22 N23 C24 N24 -179.3(2)
C22 N23 C24 N25 0.8(3)
N24 C24 N25 C26 178.4(2)
N23 C24 N25 C26 -1.7(3)
C24 N25 C26 N26 -179.5(2)
C24 N25 C26 N21 1.1(3)
C22 N21 C26 N25 0.2(3)
C22 N21 C26 N26 -179.2(2)
O31 C31 N31 C32 -1.0(4)
O31 C31 N31 C33 -178.5(3)
O41 C41 N41 C42 -0.2(4)
O41 C41 N41 C43 178.9(3)
